data_2017568
loop_
_publ_author_name
'Dedola, Simone'
'Hughes, David L.'
'Field, Robert A.'

_publ_section_title
;
 Peracetylated \a-<small>D</small>-glucopyranosyl fluoride and
 peracetylated \a-maltosyl fluoride
;
_journal_coeditor_code JZ3170
_journal_issue 3
_journal_name_full 'Acta Crystallographica Section C'
_journal_page_first o124
_journal_page_last o127
_journal_paper_doi 10.1107/S0108270110003641
_journal_volume 66
_journal_year 2010
_chemical_formula_iupac 'C14 H19 F O9'
_chemical_formula_moiety 'C14 H19 F O9'
_chemical_formula_structural 'C14 H19 F O9'
_chemical_formula_sum 'C14 H19 F O9'
_chemical_formula_weight 350.29
_chemical_name_common 2,3,4,6-tetraacetyl-1-fluoro-\a-D-glucopyranose
_chemical_name_systematic 2,3,4,6-tetra-<i>O</i>-acetyl-1-fluoro-\a-D-glucopyranose
_space_group_IT_number 4
_symmetry_cell_setting monoclinic
_symmetry_space_group_name_Hall 'P 2yb'
_symmetry_space_group_name_H-M 'P 1 21 1'
_atom_sites_solution_hydrogens geom
_atom_sites_solution_primary direct
_atom_sites_solution_secondary difmap
_audit_creation_method 'SHELXL97 and CrysAlisPro RED'
_cell_angle_alpha 90.00
_cell_angle_beta 92.061(2)
_cell_angle_gamma 90.00
_cell_formula_units_Z 2
_cell_length_a 5.35502(11)
_cell_length_b 7.96182(14)
_cell_length_c 20.1151(5)
_cell_measurement_temperature 140.0(10)
_cell_volume 857.07(3)
_computing_cell_refinement 'CrysAlis RED (Oxford Diffraction, 2008)'
_computing_data_collection 'CrysAlis CCD (Oxford Diffraction, 2008)'
_computing_data_reduction 'CrysAlis RED (Oxford Diffraction, 2008)'
_computing_molecular_graphics
;
ORTEP (Johnson, 1976; Farrugia, 1997)
;
_computing_publication_material 'SHELXL97 (Sheldrick, 2008)'
_computing_structure_refinement 'SHELXL97 (Sheldrick, 2008)'
_computing_structure_solution 'SHELXS97 (Sheldrick, 2008)'
_diffrn_ambient_temperature 140.0(10)
_diffrn_detector_area_resol_mean 16.0050
_diffrn_measured_fraction_theta_full 0.999
_diffrn_measured_fraction_theta_max 0.999
_diffrn_measurement_device_type 'Oxford Xcalibur 3 CCD area-detector'
_diffrn_measurement_method 'thin-slice \f and \w scans'
_diffrn_radiation_monochromator graphite
_diffrn_radiation_source 'Enhance (Mo) X-ray Source'
_diffrn_radiation_type 'Mo K\a'
_diffrn_radiation_wavelength 0.71073
_diffrn_reflns_av_R_equivalents 0.0366
_diffrn_reflns_av_sigmaI/netI 0.0226
_diffrn_reflns_limit_h_max 7
_diffrn_reflns_limit_h_min -7
_diffrn_reflns_limit_k_max 11
_diffrn_reflns_limit_k_min -11
_diffrn_reflns_limit_l_max 28
_diffrn_reflns_limit_l_min -28
_diffrn_reflns_number 24426
_diffrn_reflns_theta_full 29.99
_diffrn_reflns_theta_max 29.99
_diffrn_reflns_theta_min 3.26
_exptl_absorpt_coefficient_mu 0.121
_exptl_absorpt_correction_T_max 1.033
_exptl_absorpt_correction_T_min 0.970
_exptl_absorpt_correction_type multi-scan
_exptl_absorpt_process_details '(CrysAlis RED; Oxford Diffraction, 2008)'
_exptl_crystal_colour colourless
_exptl_crystal_density_diffrn 1.357
_exptl_crystal_density_method 'not measured'
_exptl_crystal_description plate
_exptl_crystal_F_000 368
_exptl_crystal_size_max 0.55
_exptl_crystal_size_mid 0.31
_exptl_crystal_size_min 0.11
_refine_diff_density_max 0.224
_refine_diff_density_min -0.135
_refine_ls_extinction_method none
_refine_ls_goodness_of_fit_ref 1.018
_refine_ls_hydrogen_treatment constr
_refine_ls_matrix_type full
_refine_ls_number_parameters 224
_refine_ls_number_reflns 2677
_refine_ls_number_restraints 1
_refine_ls_restrained_S_all 1.017
_refine_ls_R_factor_all 0.0428
_refine_ls_R_factor_gt 0.0325
_refine_ls_shift/su_max 0.000
_refine_ls_shift/su_mean 0.000
_refine_ls_structure_factor_coef Fsqd
_refine_ls_weighting_details 'calc w = 1/[\s^2^(Fo^2^)+(0.0461P)^2^] where P=(Fo^2^+2Fc^2^)/3'
_refine_ls_weighting_scheme calc
_refine_ls_wR_factor_gt 0.0701
_refine_ls_wR_factor_ref 0.0731
_reflns_number_gt 2325
_reflns_number_total 2677
_reflns_threshold_expression I>2\s(I)
_cod_data_source_file jz3170.cif
_cod_data_source_block I
_cod_original_cell_volume 857.06(3)
_cod_original_sg_symbol_H-M 'P 21'
_cod_database_code 2017568
_cod_database_fobs_code 2017568

loop_
_symmetry_equiv_pos_as_xyz
'x, y, z'
'-x, y+1/2, -z'

loop_
_atom_site_type_symbol
_atom_site_label
_atom_site_fract_x
_atom_site_fract_y
_atom_site_fract_z
_atom_site_U_iso_or_equiv
_atom_site_adp_type
_atom_site_calc_flag
_atom_site_refinement_flags
_atom_site_occupancy
_atom_site_disorder_assembly
_atom_site_disorder_group
C C1 0.6033(3) 0.0924(2) 0.77495(8) 0.0328(4) Uani d . 1 . .
H H1 0.6134 -0.0175 0.7969 0.039 Uiso calc R 1 . .
F F1 0.35222(18) 0.12992(12) 0.76037(5) 0.0404(3) Uani d . 1 . .
C C2 0.7110(3) 0.2240(2) 0.82211(8) 0.0328(4) Uani d . 1 . .
H H2 0.8718 0.1842 0.8409 0.039 Uiso calc R 1 . .
O O2 0.5423(2) 0.2501(2) 0.87516(6) 0.0439(3) Uani d . 1 . .
C C21 0.5919(3) 0.1744(2) 0.93372(8) 0.0318(4) Uani d . 1 . .
O O21 0.7746(2) 0.0915(2) 0.94472(6) 0.0452(3) Uani d . 1 . .
C C22 0.3888(4) 0.2075(3) 0.98137(10) 0.0472(5) Uani d . 1 . .
H H22A 0.2421 0.2465 0.9573 0.071 Uiso calc PR 0.25(3) . .
H H22B 0.4436 0.2914 1.0129 0.071 Uiso calc PR 0.25(3) . .
H H22C 0.3507 0.1057 1.0045 0.071 Uiso calc PR 0.25(3) . .
H H22D 0.4488 0.1825 1.0258 0.071 Uiso calc PR 0.75(3) . .
H H22E 0.2473 0.1376 0.9702 0.071 Uiso calc PR 0.75(3) . .
H H22F 0.3403 0.3234 0.9786 0.071 Uiso calc PR 0.75(3) . .
C C3 0.7486(3) 0.3919(2) 0.78877(8) 0.0284(3) Uani d . 1 . .
H H3 0.5886 0.4499 0.7813 0.034 Uiso calc R 1 . .
O O3 0.9140(2) 0.48888(16) 0.83218(6) 0.0364(3) Uani d . 1 . .
C C31 0.8463(3) 0.6464(2) 0.84832(8) 0.0306(3) Uani d . 1 . .
O O31 0.6465(2) 0.70525(15) 0.83370(7) 0.0394(3) Uani d . 1 . .
C C32 1.0518(3) 0.7312(3) 0.88735(10) 0.0458(5) Uani d . 1 . .
H H32A 0.9960 0.8395 0.9017 0.069 Uiso calc R 1 . .
H H32B 1.1937 0.7446 0.8600 0.069 Uiso calc R 1 . .
H H32C 1.0980 0.6642 0.9255 0.069 Uiso calc R 1 . .
C C4 0.8793(3) 0.36885(18) 0.72381(8) 0.0246(3) Uani d . 1 . .
H H4 1.0515 0.3313 0.7327 0.029 Uiso calc R 1 . .
O O4 0.8793(2) 0.53069(13) 0.69203(6) 0.0287(2) Uani d . 1 . .
C C41 1.1004(3) 0.5908(2) 0.67263(8) 0.0292(3) Uani d . 1 . .
O O41 1.2878(2) 0.51069(18) 0.67489(8) 0.0493(4) Uani d . 1 . .
C C42 1.0749(4) 0.7672(2) 0.64776(10) 0.0412(4) Uani d . 1 . .
H H42A 0.9049 0.7874 0.6332 0.062 Uiso calc PR 0.39(2) . .
H H42B 1.1827 0.7836 0.6112 0.062 Uiso calc PR 0.39(2) . .
H H42C 1.1209 0.8440 0.6829 0.062 Uiso calc PR 0.39(2) . .
H H42D 1.2341 0.8226 0.6517 0.062 Uiso calc PR 0.61(2) . .
H H42E 0.9563 0.8264 0.6737 0.062 Uiso calc PR 0.61(2) . .
H H42F 1.0181 0.7660 0.6020 0.062 Uiso calc PR 0.61(2) . .
C C5 0.7405(3) 0.24153(19) 0.68033(8) 0.0250(3) Uani d . 1 . .
H H5 0.5703 0.2814 0.6701 0.030 Uiso calc R 1 . .
O O5 0.7315(2) 0.08485(13) 0.71669(6) 0.0297(2) Uani d . 1 . .
C C6 0.8690(3) 0.20300(19) 0.61687(7) 0.0265(3) Uani d . 1 . .
H H6A 0.8979 0.3053 0.5921 0.032 Uiso calc R 1 . .
H H6B 1.0283 0.1485 0.6263 0.032 Uiso calc R 1 . .
O O6 0.7027(2) 0.09256(14) 0.57958(5) 0.0288(2) Uani d . 1 . .
C C61 0.7852(3) 0.0334(2) 0.52204(8) 0.0276(3) Uani d . 1 . .
O O61 0.9860(2) 0.06861(17) 0.50114(7) 0.0382(3) Uani d . 1 . .
C C62 0.5989(3) -0.0825(2) 0.48918(10) 0.0385(4) Uani d . 1 . .
H H62A 0.4429 -0.0743 0.5110 0.058 Uiso calc PR 0.78(2) . .
H H62B 0.6596 -0.1958 0.4922 0.058 Uiso calc PR 0.78(2) . .
H H62C 0.5747 -0.0519 0.4432 0.058 Uiso calc PR 0.78(2) . .
H H62D 0.6752 -0.1404 0.4533 0.058 Uiso calc PR 0.22(2) . .
H H62E 0.4585 -0.0188 0.4721 0.058 Uiso calc PR 0.22(2) . .
H H62F 0.5434 -0.1628 0.5211 0.058 Uiso calc PR 0.22(2) . .

loop_
_atom_site_aniso_label
_atom_site_aniso_U_11
_atom_site_aniso_U_22
_atom_site_aniso_U_33
_atom_site_aniso_U_12
_atom_site_aniso_U_13
_atom_site_aniso_U_23
C1 0.0315(8) 0.0285(7) 0.0386(9) 0.0109(7) 0.0070(7) 0.0106(7)
F1 0.0291(5) 0.0380(6) 0.0544(6) 0.0062(4) 0.0055(4) 0.0086(5)
C2 0.0296(8) 0.0422(9) 0.0269(8) 0.0180(7) 0.0070(6) 0.0088(7)
O2 0.0376(7) 0.0600(8) 0.0348(6) 0.0242(7) 0.0123(5) 0.0101(6)
C21 0.0328(8) 0.0379(9) 0.0248(8) -0.0023(7) 0.0019(6) -0.0062(7)
O21 0.0443(7) 0.0622(9) 0.0293(6) 0.0149(7) 0.0041(5) 0.0091(6)
C22 0.0421(10) 0.0666(14) 0.0337(9) 0.0012(10) 0.0106(8) -0.0074(9)
C3 0.0265(8) 0.0309(8) 0.0276(8) 0.0115(6) -0.0032(6) -0.0016(6)
O3 0.0327(6) 0.0418(7) 0.0341(7) 0.0161(5) -0.0090(5) -0.0094(5)
C31 0.0312(8) 0.0341(8) 0.0271(7) 0.0057(7) 0.0091(6) -0.0011(6)
O31 0.0320(7) 0.0313(6) 0.0548(8) 0.0084(5) 0.0026(6) -0.0022(6)
C32 0.0370(10) 0.0552(12) 0.0453(11) 0.0017(9) 0.0042(8) -0.0140(10)
C4 0.0229(7) 0.0229(7) 0.0277(8) 0.0089(6) -0.0009(6) 0.0031(6)
O4 0.0280(6) 0.0220(5) 0.0360(6) 0.0089(4) 0.0012(5) 0.0046(5)
C41 0.0321(8) 0.0234(7) 0.0319(8) 0.0033(7) -0.0012(6) -0.0018(6)
O41 0.0285(7) 0.0420(8) 0.0778(10) 0.0092(6) 0.0066(6) 0.0190(7)
C42 0.0498(11) 0.0242(8) 0.0502(11) 0.0055(8) 0.0086(8) 0.0030(7)
C5 0.0259(7) 0.0209(6) 0.0280(7) 0.0061(6) -0.0002(6) 0.0047(6)
O5 0.0340(6) 0.0216(5) 0.0340(6) 0.0078(5) 0.0069(4) 0.0058(5)
C6 0.0266(7) 0.0236(7) 0.0293(8) 0.0014(6) -0.0001(6) -0.0008(6)
O6 0.0259(5) 0.0302(5) 0.0302(6) 0.0003(5) 0.0016(4) -0.0039(5)
C61 0.0277(8) 0.0251(7) 0.0300(8) 0.0052(6) -0.0008(6) -0.0004(6)
O61 0.0314(6) 0.0462(7) 0.0375(6) -0.0051(5) 0.0073(5) -0.0074(5)
C62 0.0311(9) 0.0428(10) 0.0416(10) -0.0030(8) 0.0021(7) -0.0122(8)

loop_
_atom_type_symbol
_atom_type_description
_atom_type_scat_dispersion_real
_atom_type_scat_dispersion_imag
_atom_type_scat_source
C C 0.0033 0.0016 'International Tables Vol C Tables 4.2.6.8 and 6.1.1.4'
H H 0.0000 0.0000 'International Tables Vol C Tables 4.2.6.8 and 6.1.1.4'
O O 0.0106 0.0060 'International Tables Vol C Tables 4.2.6.8 and 6.1.1.4'
F F 0.0171 0.0103 'International Tables Vol C Tables 4.2.6.8 and 6.1.1.4'

loop_
_geom_angle_atom_site_label_1
_geom_angle_atom_site_label_2
_geom_angle_atom_site_label_3
_geom_angle_site_symmetry_1
_geom_angle_site_symmetry_3
_geom_angle
_geom_angle_publ_flag
O5 C1 F1 . . 109.58(13) ?
O5 C1 C2 . . 111.84(14) ?
F1 C1 C2 . . 108.98(13) ?
O5 C1 H1 . . 108.8 ?
F1 C1 H1 . . 108.8 ?
C2 C1 H1 . . 108.8 ?
O2 C2 C3 . . 107.38(14) ?
O2 C2 C1 . . 109.25(15) ?
C3 C2 C1 . . 112.83(13) ?
O2 C2 H2 . . 109.1 ?
C3 C2 H2 . . 109.1 ?
C1 C2 H2 . . 109.1 ?
C21 O2 C2 . . 118.48(13) ?
O21 C21 O2 . . 123.11(15) ?
O21 C21 C22 . . 125.95(17) ?
O2 C21 C22 . . 110.93(16) ?
C21 C22 H22A . . 109.5 ?
C21 C22 H22B . . 109.5 ?
H22A C22 H22B . . 109.5 ?
C21 C22 H22C . . 109.5 ?
H22A C22 H22C . . 109.5 ?
H22B C22 H22C . . 109.5 ?
C21 C22 H22D . . 109.5 ?
H22A C22 H22D . . 141.1 ?
H22B C22 H22D . . 56.3 ?
H22C C22 H22D . . 56.3 ?
C21 C22 H22E . . 109.5 ?
H22A C22 H22E . . 56.3 ?
H22B C22 H22E . . 141.1 ?
H22C C22 H22E . . 56.3 ?
H22D C22 H22E . . 109.5 ?
C21 C22 H22F . . 109.5 ?
H22A C22 H22F . . 56.3 ?
H22B C22 H22F . . 56.3 ?
H22C C22 H22F . . 141.1 ?
H22D C22 H22F . . 109.5 ?
H22E C22 H22F . . 109.5 ?
O3 C3 C2 . . 107.03(13) ?
O3 C3 C4 . . 107.09(13) ?
C2 C3 C4 . . 110.39(13) ?
O3 C3 H3 . . 110.7 ?
C2 C3 H3 . . 110.7 ?
C4 C3 H3 . . 110.7 ?
C31 O3 C3 . . 118.57(13) ?
O31 C31 O3 . . 123.49(16) ?
O31 C31 C32 . . 126.11(17) ?
O3 C31 C32 . . 110.39(15) ?
C31 C32 H32A . . 109.5 ?
C31 C32 H32B . . 109.5 ?
H32A C32 H32B . . 109.5 ?
C31 C32 H32C . . 109.5 ?
H32A C32 H32C . . 109.5 ?
H32B C32 H32C . . 109.5 ?
O4 C4 C3 . . 106.38(12) ?
O4 C4 C5 . . 110.52(11) ?
C3 C4 C5 . . 110.27(13) ?
O4 C4 H4 . . 109.9 ?
C3 C4 H4 . . 109.9 ?
C5 C4 H4 . . 109.9 ?
C41 O4 C4 . . 117.43(12) ?
O41 C41 O4 . . 123.20(15) ?
O41 C41 C42 . . 125.72(17) ?
O4 C41 C42 . . 111.08(14) ?
C41 C42 H42A . . 109.5 ?
C41 C42 H42B . . 109.5 ?
H42A C42 H42B . . 109.5 ?
C41 C42 H42C . . 109.5 ?
H42A C42 H42C . . 109.5 ?
H42B C42 H42C . . 109.5 ?
C41 C42 H42D . . 109.5 ?
H42A C42 H42D . . 141.1 ?
H42B C42 H42D . . 56.3 ?
H42C C42 H42D . . 56.3 ?
C41 C42 H42E . . 109.5 ?
H42A C42 H42E . . 56.3 ?
H42B C42 H42E . . 141.1 ?
H42C C42 H42E . . 56.3 ?
H42D C42 H42E . . 109.5 ?
C41 C42 H42F . . 109.5 ?
H42A C42 H42F . . 56.3 ?
H42B C42 H42F . . 56.3 ?
H42C C42 H42F . . 141.1 ?
H42D C42 H42F . . 109.5 ?
H42E C42 H42F . . 109.5 ?
O5 C5 C6 . . 106.12(12) ?
O5 C5 C4 . . 108.02(11) ?
C6 C5 C4 . . 113.36(13) ?
O5 C5 H5 . . 109.7 ?
C6 C5 H5 . . 109.7 ?
C4 C5 H5 . . 109.7 ?
C1 O5 C5 . . 114.70(12) ?
O6 C6 C5 . . 105.85(12) ?
O6 C6 H6A . . 110.6 ?
C5 C6 H6A . . 110.6 ?
O6 C6 H6B . . 110.6 ?
C5 C6 H6B . . 110.6 ?
H6A C6 H6B . . 108.7 ?
C61 O6 C6 . . 116.57(12) ?
O61 C61 O6 . . 123.18(15) ?
O61 C61 C62 . . 125.47(16) ?
O6 C61 C62 . . 111.33(14) ?
C61 C62 H62A . . 109.5 ?
C61 C62 H62B . . 109.5 ?
H62A C62 H62B . . 109.5 ?
C61 C62 H62C . . 109.5 ?
H62A C62 H62C . . 109.5 ?
H62B C62 H62C . . 109.5 ?
C61 C62 H62D . . 109.5 ?
H62A C62 H62D . . 141.1 ?
H62B C62 H62D . . 56.3 ?
H62C C62 H62D . . 56.3 ?
C61 C62 H62E . . 109.5 ?
H62A C62 H62E . . 56.3 ?
H62B C62 H62E . . 141.1 ?
H62C C62 H62E . . 56.3 ?
H62D C62 H62E . . 109.5 ?
C61 C62 H62F . . 109.5 ?
H62A C62 H62F . . 56.3 ?
H62B C62 H62F . . 56.3 ?
H62C C62 H62F . . 141.1 ?
H62D C62 H62F . . 109.5 ?
H62E C62 H62F . . 109.5 ?

loop_
_geom_bond_atom_site_label_1
_geom_bond_atom_site_label_2
_geom_bond_site_symmetry_2
_geom_bond_distance
_geom_bond_publ_flag
C1 O5 . 1.381(2) ?
C1 F1 . 1.3981(19) ?
C1 C2 . 1.514(3) ?
C1 H1 . 0.9800 ?
C2 O2 . 1.4378(19) ?
C2 C3 . 1.512(2) ?
C2 H2 . 0.9800 ?
O2 C21 . 1.341(2) ?
C21 O21 . 1.194(2) ?
C21 C22 . 1.499(2) ?
C22 H22A . 0.9600 ?
C22 H22B . 0.9600 ?
C22 H22C . 0.9600 ?
C22 H22D . 0.9600 ?
C22 H22E . 0.9600 ?
C22 H22F . 0.9600 ?
C3 O3 . 1.445(2) ?
C3 C4 . 1.515(2) ?
C3 H3 . 0.9800 ?
O3 C31 . 1.348(2) ?
C31 O31 . 1.195(2) ?
C31 C32 . 1.490(3) ?
C32 H32A . 0.9600 ?
C32 H32B . 0.9600 ?
C32 H32C . 0.9600 ?
C4 O4 . 1.4384(18) ?
C4 C5 . 1.516(2) ?
C4 H4 . 0.9800 ?
O4 C41 . 1.348(2) ?
C41 O41 . 1.188(2) ?
C41 C42 . 1.496(2) ?
C42 H42A . 0.9600 ?
C42 H42B . 0.9600 ?
C42 H42C . 0.9600 ?
C42 H42D . 0.9600 ?
C42 H42E . 0.9600 ?
C42 H42F . 0.9600 ?
C5 O5 . 1.4477(18) ?
C5 C6 . 1.503(2) ?
C5 H5 . 0.9800 ?
C6 O6 . 1.4424(18) ?
C6 H6A . 0.9700 ?
C6 H6B . 0.9700 ?
O6 C61 . 1.339(2) ?
C61 O61 . 1.202(2) ?
C61 C62 . 1.495(2) ?
C62 H62A . 0.9600 ?
C62 H62B . 0.9600 ?
C62 H62C . 0.9600 ?
C62 H62D . 0.9600 ?
C62 H62E . 0.9600 ?
C62 H62F . 0.9600 ?

loop_
_geom_torsion_atom_site_label_1
_geom_torsion_atom_site_label_2
_geom_torsion_atom_site_label_3
_geom_torsion_atom_site_label_4
_geom_torsion_site_symmetry_1
_geom_torsion_site_symmetry_2
_geom_torsion_site_symmetry_3
_geom_torsion_site_symmetry_4
_geom_torsion
_geom_torsion_publ_flag
O5 C1 C2 O2 . . . . 168.42(12) ?
F1 C1 C2 O2 . . . . 47.11(17) ?
O5 C1 C2 C3 . . . . 49.06(17) ?
F1 C1 C2 C3 . . . . -72.25(16) ?
C3 C2 O2 C21 . . . . -137.54(16) ?
C1 C2 O2 C21 . . . . 99.78(17) ?
C2 O2 C21 O21 . . . . 3.0(3) ?
C2 O2 C21 C22 . . . . -176.58(17) ?
O2 C2 C3 O3 . . . . 75.69(16) ?
C1 C2 C3 O3 . . . . -163.87(13) ?
O2 C2 C3 C4 . . . . -168.09(13) ?
C1 C2 C3 C4 . . . . -47.66(18) ?
C2 C3 O3 C31 . . . . -129.48(15) ?
C4 C3 O3 C31 . . . . 112.13(15) ?
C3 O3 C31 O31 . . . . 7.1(2) ?
C3 O3 C31 C32 . . . . -174.11(15) ?
O3 C3 C4 O4 . . . . -70.72(14) ?
C2 C3 C4 O4 . . . . 173.10(13) ?
O3 C3 C4 C5 . . . . 169.42(11) ?
C2 C3 C4 C5 . . . . 53.23(16) ?
C3 C4 O4 C41 . . . . 127.16(14) ?
C5 C4 O4 C41 . . . . -113.13(14) ?
C4 O4 C41 O41 . . . . 7.2(2) ?
C4 O4 C41 C42 . . . . -173.47(14) ?
O4 C4 C5 O5 . . . . -176.06(12) ?
C3 C4 C5 O5 . . . . -58.72(15) ?
O4 C4 C5 C6 . . . . 66.65(15) ?
C3 C4 C5 C6 . . . . -176.01(13) ?
F1 C1 O5 C5 . . . . 63.56(18) ?
C2 C1 O5 C5 . . . . -57.40(16) ?
C6 C5 O5 C1 . . . . -175.67(13) ?
C4 C5 O5 C1 . . . . 62.46(16) ?
O5 C5 C6 O6 . . . . 66.43(14) ?
C4 C5 C6 O6 . . . . -175.17(11) ?
C5 C6 O6 C61 . . . . -176.41(12) ?
C6 O6 C61 O61 . . . . -0.2(2) ?
C6 O6 C61 C62 . . . . 178.56(13) ?
